data_7152824
loop_
_publ_author_name
'Arr\'oniz, Carlos'
'Molina, Juan'
'Ab\'as, Sonia'
'Molins, Elies'
'Campanera, Josep M.'
'Luque, F. Javier'
'Escolano, Carmen'

_publ_section_title
;
 First diastereoselective [3 + 2] cycloaddition reaction of diethyl
 isocyanomethylphosphonate and maleimides.
;
_journal_issue 10
_journal_name_full 'Organic &amp; biomolecular chemistry'
_journal_page_first 1640
_journal_page_last 1649
_journal_paper_doi 10.1039/c3ob26766k
_journal_volume 11
_journal_year 2013
_chemical_compound_source 'synthesis as described'
_chemical_formula_moiety 'C16 H19 N2 O5 P1'
_chemical_formula_sum 'C16 H19 N2 O5 P'
_chemical_formula_weight 350.3
_chemical_name_systematic
;
?
;
_space_group_IT_number 2
_symmetry_cell_setting triclinic
_symmetry_Int_Tables_number 2
_symmetry_space_group_name_Hall '-P 1'
_symmetry_space_group_name_H-M 'P -1'
_atom_sites_solution_hydrogens geom
_atom_sites_solution_primary direct
_atom_sites_solution_secondary difmap
_audit_conform_dict_location ftp://ftp.iucr.org/pub/cif_core.dic
_audit_conform_dict_name cif_core.dic
_audit_conform_dict_version 2.4
_audit_creation_date 2012-02-27T17:03:54-00:00
_audit_creation_method 'WinGX routine CIF_UPDATE'
_cell_angle_alpha 111.01(7)
_cell_angle_beta 92.49(7)
_cell_angle_gamma 101.66(8)
_cell_formula_units_Z 2
_cell_length_a 6.116(6)
_cell_length_b 11.264(7)
_cell_length_c 13.284(8)
_cell_measurement_reflns_used 25
_cell_measurement_temperature 294(2)
_cell_measurement_theta_max 14
_cell_measurement_theta_min 3
_cell_measurement_wavelength 0.71073
_cell_volume 829.9(12)
_computing_cell_refinement 'CAD4 Express (Enraf Nonius, 1994)'
_computing_data_collection 'CAD4 Express (Enraf Nonius, 1994)'
_computing_data_reduction 'XCAD4 (Harms & Wocadlo, 1995)'
_computing_molecular_graphics 'Ortep-3 for Windows (Farrugia, 1997)'
_computing_publication_material 'WinGX publication routines (Farrugia, 1999)'
_computing_structure_refinement 'SHELXL-97 (Sheldrick, 1997)'
_diffrn_ambient_temperature 294(2)
_diffrn_detector 'scintillation LiI'
_diffrn_detector_dtime 1.195
_diffrn_measured_fraction_theta_full 0.999
_diffrn_measured_fraction_theta_max 0.999
_diffrn_measurement_device '\k-geometry diffractometer'
_diffrn_measurement_device_type 'Enraf Nonius CAD4'
_diffrn_measurement_method 'non-profiled \w scans'
_diffrn_orient_matrix_type
;
x-axis points to radiation source
the matrix is specified in reciprocal space
;
_diffrn_orient_matrix_UB_11 -0.007368
_diffrn_orient_matrix_UB_12 -0.001921
_diffrn_orient_matrix_UB_13 -0.075917
_diffrn_orient_matrix_UB_21 -0.01403
_diffrn_orient_matrix_UB_22 0.092892
_diffrn_orient_matrix_UB_23 0.027542
_diffrn_orient_matrix_UB_31 0.167495
_diffrn_orient_matrix_UB_32 0.030487
_diffrn_orient_matrix_UB_33 0.009508
_diffrn_radiation_monochromator graphite
_diffrn_radiation_probe x-ray
_diffrn_radiation_type MoK\a
_diffrn_radiation_wavelength 0.71073
_diffrn_reflns_av_unetI/netI 0.1558
_diffrn_reflns_limit_h_max 7
_diffrn_reflns_limit_h_min -7
_diffrn_reflns_limit_k_max 12
_diffrn_reflns_limit_k_min -13
_diffrn_reflns_limit_l_max 15
_diffrn_reflns_limit_l_min 0
_diffrn_reflns_number 2918
_diffrn_reflns_theta_full 24.98
_diffrn_reflns_theta_max 24.98
_diffrn_reflns_theta_min 1.66
_diffrn_source 'Enraf Nonius FR590'
_diffrn_standards_decay_% 0
_diffrn_standards_interval_time 60
_diffrn_standards_number 1
_exptl_absorpt_coefficient_mu 0.195
_exptl_absorpt_correction_T_max 0.9942
_exptl_absorpt_correction_T_min 0.8895
_exptl_absorpt_correction_type refdelf
_exptl_absorpt_process_details
;
Walker, N. & Stuart, D (1983) Acta. Cryst. A39, 158-166
;
_exptl_crystal_colour colourless
_exptl_crystal_density_diffrn 1.402
_exptl_crystal_density_method 'not measured'
_exptl_crystal_description prism
_exptl_crystal_F_000 368
_exptl_crystal_size_max 0.42
_exptl_crystal_size_mid 0.21
_exptl_crystal_size_min 0.03
_refine_diff_density_max 0.205
_refine_diff_density_min -0.23
_refine_diff_density_rms 0.053
_refine_ls_extinction_method none
_refine_ls_goodness_of_fit_ref 0.898
_refine_ls_hydrogen_treatment constr
_refine_ls_matrix_type full
_refine_ls_number_parameters 219
_refine_ls_number_reflns 2918
_refine_ls_number_restraints 0
_refine_ls_restrained_S_all 0.898
_refine_ls_R_factor_all 0.1876
_refine_ls_R_factor_gt 0.0659
_refine_ls_shift/su_max 0
_refine_ls_shift/su_mean 0
_refine_ls_structure_factor_coef Fsqd
_refine_ls_weighting_details 'calc w=1/[\s^2^(Fo^2^)+(0.0676P)^2^+0.0000P] where P=(Fo^2^+2Fc^2^)/3'
_refine_ls_weighting_scheme calc
_refine_ls_wR_factor_gt 0.1378
_refine_ls_wR_factor_ref 0.1696
_reflns_number_gt 1204
_reflns_number_total 2918
_reflns_threshold_expression >2sigma(I)
_cod_data_source_file c3ob26766k.txt
_cod_data_source_block jb93
_cod_database_code 7152824

loop_
_symmetry_equiv_pos_as_xyz
'x, y, z'
'-x, -y, -z'

loop_
_atom_site_label
_atom_site_type_symbol
_atom_site_fract_x
_atom_site_fract_y
_atom_site_fract_z
_atom_site_U_iso_or_equiv
_atom_site_adp_type
_atom_site_occupancy
_atom_site_symmetry_multiplicity
_atom_site_calc_flag
_atom_site_refinement_flags
P1 P -0.1021(3) 0.38829(16) 0.63258(13) 0.0565(5) Uani 1 1 d .
O1 O -0.2033(6) 0.4536(4) 0.5726(3) 0.0624(11) Uani 1 1 d .
O2 O 0.1266(6) 0.4657(4) 0.7066(3) 0.0749(12) Uani 1 1 d .
O3 O -0.2592(6) 0.3546(4) 0.7124(3) 0.0713(12) Uani 1 1 d .
O6 O 0.4413(6) 0.0193(4) 0.3577(3) 0.0676(11) Uani 1 1 d .
O8 O -0.1588(7) 0.1739(4) 0.2874(3) 0.0730(12) Uani 1 1 d .
N1 N 0.0526(8) 0.1700(4) 0.6003(4) 0.0604(13) Uani 1 1 d .
N7 N 0.1329(7) 0.0770(4) 0.2975(4) 0.0527(11) Uani 1 1 d .
C2 C 0.2396(10) 0.1541(5) 0.5661(5) 0.0628(16) Uani 1 1 d .
H2 H 0.332 0.1149 0.5949 0.075 Uiso 1 1 calc R
C3 C 0.3039(8) 0.2014(5) 0.4774(4) 0.0526(14) Uani 1 1 d .
H3 H 0.4447 0.269 0.4987 0.063 Uiso 1 1 calc R
C4 C 0.1008(8) 0.2524(5) 0.4550(4) 0.0497(14) Uani 1 1 d .
H4 H 0.1462 0.3444 0.4635 0.06 Uiso 1 1 calc R
C5 C -0.0547(9) 0.2353(5) 0.5413(4) 0.0552(15) Uani 1 1 d .
H5 H -0.2002 0.1778 0.5033 0.066 Uiso 1 1 calc R
C6 C 0.3076(8) 0.0875(5) 0.3736(4) 0.0510(14) Uani 1 1 d .
C8 C 0.0006(9) 0.1652(5) 0.3378(5) 0.0566(15) Uani 1 1 d .
C21 C 0.3107(11) 0.5402(7) 0.6771(5) 0.088(2) Uani 1 1 d .
H21A H 0.2537 0.5855 0.6357 0.106 Uiso 1 1 calc R
H21B H 0.3934 0.4816 0.6308 0.106 Uiso 1 1 calc R
C22 C 0.4609(11) 0.6342(6) 0.7701(5) 0.091(2) Uani 1 1 d .
H22A H 0.3796 0.692 0.8165 0.136 Uiso 1 1 calc R
H22B H 0.58 0.6838 0.7466 0.136 Uiso 1 1 calc R
H22C H 0.5235 0.5895 0.8094 0.136 Uiso 1 1 calc R
C31 C -0.1996(12) 0.3256(7) 0.8054(5) 0.093(2) Uani 1 1 d .
H31A H -0.0371 0.3486 0.823 0.112 Uiso 1 1 calc R
H31B H -0.2519 0.2326 0.7888 0.112 Uiso 1 1 calc R
C32 C -0.2996(16) 0.3982(9) 0.8979(6) 0.149(4) Uani 1 1 d .
H32A H -0.4557 0.3893 0.876 0.223 Uiso 1 1 calc R
H32B H -0.2229 0.4889 0.9245 0.223 Uiso 1 1 calc R
H32C H -0.2865 0.3646 0.9543 0.223 Uiso 1 1 calc R
C71 C 0.0917(9) -0.0174(6) 0.1877(4) 0.0550(14) Uani 1 1 d .
C72 C 0.2620(10) -0.0227(6) 0.1237(5) 0.0683(17) Uani 1 1 d .
H72 H 0.4038 0.0323 0.1519 0.082 Uiso 1 1 calc R
C73 C 0.2222(12) -0.1097(7) 0.0178(5) 0.082(2) Uani 1 1 d .
H73 H 0.3378 -0.1143 -0.0257 0.098 Uiso 1 1 calc R
C74 C 0.0122(13) -0.1899(7) -0.0242(5) 0.082(2) Uani 1 1 d .
H74 H -0.0139 -0.2478 -0.0963 0.099 Uiso 1 1 calc R
C75 C -0.1612(11) -0.1855(6) 0.0397(5) 0.0781(19) Uani 1 1 d .
H75 H -0.3029 -0.2405 0.011 0.094 Uiso 1 1 calc R
C76 C -0.1212(10) -0.0973(6) 0.1482(5) 0.0653(17) Uani 1 1 d .
H76 H -0.2353 -0.0926 0.1925 0.078 Uiso 1 1 calc R

loop_
_atom_site_aniso_label
_atom_site_aniso_U_11
_atom_site_aniso_U_22
_atom_site_aniso_U_33
_atom_site_aniso_U_23
_atom_site_aniso_U_13
_atom_site_aniso_U_12
P1 0.0478(9) 0.0650(11) 0.0588(10) 0.0251(9) 0.0066(7) 0.0144(8)
O1 0.056(2) 0.071(3) 0.071(3) 0.037(2) 0.0045(19) 0.022(2)
O2 0.055(2) 0.088(3) 0.077(3) 0.035(3) -0.006(2) 0.000(2)
O3 0.063(2) 0.091(3) 0.073(3) 0.044(3) 0.020(2) 0.020(2)
O6 0.057(2) 0.077(3) 0.070(3) 0.025(2) 0.007(2) 0.025(2)
O8 0.073(3) 0.081(3) 0.070(3) 0.028(2) -0.007(2) 0.032(2)
N1 0.063(3) 0.066(3) 0.062(3) 0.033(3) 0.009(2) 0.017(3)
N7 0.049(3) 0.053(3) 0.056(3) 0.020(2) 0.001(2) 0.014(2)
C2 0.078(4) 0.059(4) 0.059(4) 0.030(3) 0.004(3) 0.019(3)
C3 0.044(3) 0.049(3) 0.058(4) 0.014(3) -0.003(3) 0.009(3)
C4 0.047(3) 0.049(3) 0.051(3) 0.016(3) 0.009(3) 0.013(3)
C5 0.048(3) 0.059(4) 0.059(4) 0.024(3) 0.006(3) 0.011(3)
C6 0.039(3) 0.052(3) 0.062(4) 0.025(3) 0.004(3) 0.004(3)
C8 0.058(4) 0.060(4) 0.060(4) 0.031(3) 0.008(3) 0.017(3)
C21 0.072(5) 0.104(6) 0.076(5) 0.025(4) -0.004(4) 0.013(4)
C22 0.083(5) 0.077(5) 0.092(5) 0.015(4) -0.014(4) 0.012(4)
C31 0.109(6) 0.114(6) 0.090(5) 0.068(5) 0.028(4) 0.043(5)
C32 0.235(11) 0.184(10) 0.089(6) 0.078(7) 0.073(7) 0.121(9)
C71 0.058(4) 0.056(4) 0.052(4) 0.023(3) 0.003(3) 0.012(3)
C72 0.067(4) 0.070(4) 0.069(4) 0.028(4) 0.018(3) 0.011(3)
C73 0.094(5) 0.081(5) 0.070(5) 0.026(4) 0.025(4) 0.018(4)
C74 0.106(6) 0.080(5) 0.055(4) 0.019(4) 0.005(4) 0.024(5)
C75 0.073(4) 0.075(5) 0.068(5) 0.012(4) -0.008(4) 0.010(4)
C76 0.063(4) 0.070(4) 0.055(4) 0.021(4) 0.006(3) 0.006(3)

loop_
_atom_type_symbol
_atom_type_description
_atom_type_scat_dispersion_real
_atom_type_scat_dispersion_imag
_atom_type_scat_source
C C 0.0033 0.0016 'International Tables Vol C Tables 4.2.6.8 and 6.1.1.4'
H H 0 0 'International Tables Vol C Tables 4.2.6.8 and 6.1.1.4'
N N 0.0061 0.0033 'International Tables Vol C Tables 4.2.6.8 and 6.1.1.4'
O O 0.0106 0.006 'International Tables Vol C Tables 4.2.6.8 and 6.1.1.4'
P P 0.1023 0.0942 'International Tables Vol C Tables 4.2.6.8 and 6.1.1.4'

loop_
_geom_angle_atom_site_label_1
_geom_angle_atom_site_label_2
_geom_angle_atom_site_label_3
_geom_angle
O1 P1 O3 111.4(2)
O1 P1 O2 117.2(2)
O3 P1 O2 103.7(2)
O1 P1 C5 110.9(3)
O3 P1 C5 106.5(3)
O2 P1 C5 106.5(3)
C21 O2 P1 125.4(4)
C31 O3 P1 128.0(4)
C2 N1 C5 109.6(5)
C8 N7 C6 113.6(5)
C8 N7 C71 122.8(4)
C6 N7 C71 123.5(4)
N1 C2 C3 116.9(5)
C2 C3 C6 110.6(5)
C2 C3 C4 102.5(4)
C6 C3 C4 105.2(4)
C3 C4 C8 105.1(4)
C3 C4 C5 104.2(4)
C8 C4 C5 113.8(4)
N1 C5 C4 106.7(4)
N1 C5 P1 111.5(4)
C4 C5 P1 112.8(4)
O6 C6 N7 125.4(5)
O6 C6 C3 126.4(5)
N7 C6 C3 108.2(4)
O8 C8 N7 125.4(5)
O8 C8 C4 126.7(5)
N7 C8 C4 107.8(5)
O2 C21 C22 112.3(6)
O3 C31 C32 110.3(6)
C72 C71 C76 121.6(6)
C72 C71 N7 119.3(5)
C76 C71 N7 119.1(5)
C71 C72 C73 119.7(6)
C74 C73 C72 120.2(6)
C73 C74 C75 120.7(6)
C74 C75 C76 119.4(6)
C71 C76 C75 118.5(6)

loop_
_geom_bond_atom_site_label_1
_geom_bond_atom_site_label_2
_geom_bond_distance
P1 O1 1.455(4)
P1 O3 1.556(4)
P1 O2 1.567(4)
P1 C5 1.805(6)
O2 C21 1.421(7)
O3 C31 1.437(7)
O6 C6 1.206(6)
O8 C8 1.198(6)
N1 C2 1.271(7)
N1 C5 1.465(7)
N7 C8 1.382(6)
N7 C6 1.395(6)
N7 C71 1.438(7)
C2 C3 1.494(7)
C3 C6 1.514(7)
C3 C4 1.529(7)
C4 C8 1.531(8)
C4 C5 1.561(7)
C21 C22 1.436(8)
C31 C32 1.448(8)
C71 C72 1.370(7)
C71 C76 1.381(7)
C72 C73 1.373(8)
C73 C74 1.372(8)
C74 C75 1.385(8)
C75 C76 1.403(8)

loop_
_geom_torsion_atom_site_label_1
_geom_torsion_atom_site_label_2
_geom_torsion_atom_site_label_3
_geom_torsion_atom_site_label_4
_geom_torsion
O1 P1 O2 C21 -43.5(6)
O3 P1 O2 C21 -166.7(5)
C5 P1 O2 C21 81.2(5)
O1 P1 O3 C31 -160.7(5)
O2 P1 O3 C31 -33.8(6)
C5 P1 O3 C31 78.4(6)
C5 N1 C2 C3 -0.7(7)
N1 C2 C3 C6 -113.6(6)
N1 C2 C3 C4 -1.9(6)
C2 C3 C4 C8 -116.6(4)
C6 C3 C4 C8 -0.9(6)
C2 C3 C4 C5 3.4(5)
C6 C3 C4 C5 119.1(4)
C2 N1 C5 C4 2.9(6)
C2 N1 C5 P1 -120.7(5)
C3 C4 C5 N1 -3.9(5)
C8 C4 C5 N1 110.0(5)
C3 C4 C5 P1 118.8(4)
C8 C4 C5 P1 -127.3(4)
O1 P1 C5 N1 178.5(3)
O3 P1 C5 N1 -60.2(4)
O2 P1 C5 N1 50.0(4)
O1 P1 C5 C4 58.5(4)
O3 P1 C5 C4 179.8(4)
O2 P1 C5 C4 -70.0(4)
C8 N7 C6 O6 178.4(5)
C71 N7 C6 O6 -0.9(8)
C8 N7 C6 C3 -3.4(6)
C71 N7 C6 C3 177.2(5)
C2 C3 C6 O6 -69.4(7)
C4 C3 C6 O6 -179.3(5)
C2 C3 C6 N7 112.5(5)
C4 C3 C6 N7 2.5(6)
C6 N7 C8 O8 -179.8(5)
C71 N7 C8 O8 -0.4(9)
C6 N7 C8 C4 2.8(6)
C71 N7 C8 C4 -177.8(4)
C3 C4 C8 O8 -178.4(6)
C5 C4 C8 O8 68.2(7)
C3 C4 C8 N7 -1.0(6)
C5 C4 C8 N7 -114.4(5)
P1 O2 C21 C22 159.8(5)
P1 O3 C31 C32 133.5(6)
C8 N7 C71 C72 125.9(6)
C6 N7 C71 C72 -54.8(7)
C8 N7 C71 C76 -51.8(7)
C6 N7 C71 C76 127.5(6)
C76 C71 C72 C73 -0.3(9)
N7 C71 C72 C73 -178.0(5)
C71 C72 C73 C74 0.7(10)
C72 C73 C74 C75 -0.8(10)
C73 C74 C75 C76 0.4(10)
C72 C71 C76 C75 0.0(9)
N7 C71 C76 C75 177.7(5)
C74 C75 C76 C71 -0.1(9)
